data_4133135
loop_
_publ_author_name
'Zhu, Ai-Xin'
'Yang, Qing-Yuan'
'Kumar, Amrit'
'Crowley, Clare'
'Mukherjee, Soumya'
'Chen, Kai-Jie'
'Wang, Shi-Qiang'
'O Nolan, Daniel'
'Shivanna, Mohana'
'Zaworotko, Michael J.'

_publ_section_title
;
 Coordination Network That Reversibly Switches between Two Nonporous
 Polymorphs and a High Surface Area Porous Phase.
;
_journal_issue 46
_journal_name_full 'Journal of the American Chemical Society'
_journal_page_first 15572
_journal_page_last 15576
_journal_paper_doi 10.1021/jacs.8b08642
_journal_volume 140
_journal_year 2018
_chemical_formula_sum 'C32 H22 N2 O8 S4 Zn2'
_chemical_formula_weight 821.54
_space_group_crystal_system triclinic
_space_group_IT_number 2
_space_group_name_Hall '-P 1'
_space_group_name_H-M_alt 'P -1'
_atom_sites_solution_hydrogens mixed
_audit_creation_method SHELXL-2014/7
_cell_angle_alpha 88.513(2)
_cell_angle_beta 87.106(2)
_cell_angle_gamma 81.009(2)
_cell_formula_units_Z 2
_cell_length_a 12.5991(6)
_cell_length_b 12.6108(6)
_cell_length_c 16.3357(7)
_cell_measurement_reflns_used 9768
_cell_measurement_temperature 100(2)
_cell_measurement_theta_max 72.22
_cell_measurement_theta_min 2.71
_cell_volume 2559.9(2)
_computing_structure_refinement 'SHELXL-2014/7 (Sheldrick, 2014)'
_diffrn_ambient_temperature 100(2)
_diffrn_measured_fraction_theta_full 0.962
_diffrn_measured_fraction_theta_max 0.956
_diffrn_measurement_device_type 'Bruker APEX-II CCD'
_diffrn_measurement_method '\f and \w scans'
_diffrn_radiation_type CuK\a
_diffrn_radiation_wavelength 1.54178
_diffrn_reflns_av_R_equivalents 0.0380
_diffrn_reflns_av_unetI/netI 0.0391
_diffrn_reflns_Laue_measured_fraction_full 0.962
_diffrn_reflns_Laue_measured_fraction_max 0.956
_diffrn_reflns_limit_h_max 15
_diffrn_reflns_limit_h_min -15
_diffrn_reflns_limit_k_max 15
_diffrn_reflns_limit_k_min -15
_diffrn_reflns_limit_l_max 18
_diffrn_reflns_limit_l_min -20
_diffrn_reflns_number 31682
_diffrn_reflns_point_group_measured_fraction_full 0.962
_diffrn_reflns_point_group_measured_fraction_max 0.956
_diffrn_reflns_theta_full 67.679
_diffrn_reflns_theta_max 72.232
_diffrn_reflns_theta_min 2.709
_exptl_absorpt_coefficient_mu 2.979
_exptl_absorpt_correction_T_max 0.7536
_exptl_absorpt_correction_T_min 0.5551
_exptl_absorpt_correction_type multi-scan
_exptl_absorpt_process_details SADABS
_exptl_crystal_colour 'pale yellow'
_exptl_crystal_density_diffrn 1.066
_exptl_crystal_description rod-shaped
_exptl_crystal_F_000 832
_exptl_crystal_size_max 0.320
_exptl_crystal_size_mid 0.280
_exptl_crystal_size_min 0.220
_refine_diff_density_max 1.487
_refine_diff_density_min -0.826
_refine_diff_density_rms 0.113
_refine_ls_extinction_method none
_refine_ls_goodness_of_fit_ref 1.032
_refine_ls_hydrogen_treatment constr
_refine_ls_matrix_type full
_refine_ls_number_parameters 543
_refine_ls_number_reflns 9670
_refine_ls_number_restraints 144
_refine_ls_restrained_S_all 1.051
_refine_ls_R_factor_all 0.0795
_refine_ls_R_factor_gt 0.0771
_refine_ls_shift/su_max 0.001
_refine_ls_shift/su_mean 0.000
_refine_ls_structure_factor_coef Fsqd
_refine_ls_weighting_details 'w=1/[\s^2^(Fo^2^)+(0.0643P)^2^+16.7053P] where P=(Fo^2^+2Fc^2^)/3'
_refine_ls_weighting_scheme calc
_refine_ls_wR_factor_gt 0.1940
_refine_ls_wR_factor_ref 0.1955
_reflns_Friedel_coverage 0.000
_reflns_number_gt 9100
_reflns_number_total 9670
_reflns_threshold_expression 'I > 2\s(I)'
_cod_data_source_file ja8b08642_si_001.cif
_cod_data_source_block alpha
_cod_database_code 4133135
_platon_squeeze_void_probe_radius 1.20
_shelx_shelxl_version_number 2014/7
_shelx_space_group_comment
;
The symmetry employed for this shelxl refinement is uniquely defined
by the following loop, which should always be used as a source of
symmetry information in preference to the above space-group names.
They are only intended as comments.
;
_shelx_estimated_absorpt_t_min 0.449
_shelx_estimated_absorpt_t_max 0.560

loop_
_space_group_symop_operation_xyz
'x, y, z'
'-x, -y, -z'

loop_
_atom_site_label
_atom_site_type_symbol
_atom_site_fract_x
_atom_site_fract_y
_atom_site_fract_z
_atom_site_U_iso_or_equiv
_atom_site_adp_type
_atom_site_occupancy
_atom_site_site_symmetry_order
_atom_site_calc_flag
_atom_site_refinement_flags_posn
_atom_site_refinement_flags_adp
_atom_site_refinement_flags_occupancy
_atom_site_disorder_assembly
_atom_site_disorder_group
Zn1 Zn 0.84251(4) 0.17662(4) 0.33115(3) 0.01629(16) Uani 1 1 d . . . . .
Zn2 Zn 0.85396(4) 0.18125(4) 0.14989(3) 0.01662(16) Uani 1 1 d . . . . .
S1 S 0.46553(12) 0.17711(18) 0.34264(10) 0.0596(5) Uani 1 1 d . . . . .
S2 S 0.22091(12) 0.15698(19) 0.33933(10) 0.0612(5) Uani 1 1 d . . . . .
S3 S 0.8239(3) 0.5543(2) 0.3407(2) 0.0429(11) Uani 0.616(12) 1 d . . P A 1
S4 S 0.8353(3) 0.8014(2) 0.3414(2) 0.0402(10) Uani 0.616(12) 1 d . . P A 1
C13 C 0.8642(8) 0.5732(8) 0.1833(8) 0.0321(19) Uani 0.616(12) 1 d . . P A 1
C18 C 0.8908(12) 0.5463(9) 0.0897(9) 0.057(3) Uani 0.616(12) 1 d . . P A 1
H18A H 0.9024 0.6118 0.0592 0.085 Uiso 0.616(12) 1 calc R U P A 1
H18B H 0.9561 0.4927 0.0846 0.085 Uiso 0.616(12) 1 calc R U P A 1
H18C H 0.8306 0.5176 0.0674 0.085 Uiso 0.616(12) 1 calc R U P A 1
C16 C 0.8651(7) 0.7820(7) 0.1848(8) 0.0313(19) Uani 0.616(12) 1 d . . P A 1
C19 C 0.8746(10) 0.8078(8) 0.0902(10) 0.045(2) Uani 0.616(12) 1 d . . P A 1
H19A H 0.8801 0.7411 0.0597 0.068 Uiso 0.616(12) 1 calc R U P A 1
H19B H 0.8107 0.8572 0.0743 0.068 Uiso 0.616(12) 1 calc R U P A 1
H19C H 0.9389 0.8411 0.0778 0.068 Uiso 0.616(12) 1 calc R U P A 1
S3' S 0.8659(5) 0.5571(3) 0.1368(5) 0.057(2) Uani 0.384(12) 1 d . . P A 2
S4' S 0.8721(5) 0.8035(3) 0.1397(5) 0.055(2) Uani 0.384(12) 1 d . . P A 2
C13' C 0.8286(17) 0.5709(15) 0.3014(16) 0.041(4) Uani 0.384(12) 1 d . . P A 2
C18' C 0.811(2) 0.5505(17) 0.384(2) 0.068(6) Uani 0.384(12) 1 d . U P A 2
H18D H 0.8023 0.6180 0.4135 0.102 Uiso 0.384(12) 1 calc R U P A 2
H18E H 0.7464 0.5172 0.3924 0.102 Uiso 0.384(12) 1 calc R U P A 2
H18F H 0.8732 0.5018 0.4040 0.102 Uiso 0.384(12) 1 calc R U P A 2
C16' C 0.8424(14) 0.7886(15) 0.3005(16) 0.038(4) Uani 0.384(12) 1 d . U P A 2
C19' C 0.825(2) 0.8083(16) 0.3814(19) 0.059(6) Uani 0.384(12) 1 d . U P A 2
H19D H 0.8175 0.7413 0.4112 0.089 Uiso 0.384(12) 1 calc R U P A 2
H19E H 0.8866 0.8374 0.4016 0.089 Uiso 0.384(12) 1 calc R U P A 2
H19F H 0.7596 0.8604 0.3901 0.089 Uiso 0.384(12) 1 calc R U P A 2
N1 N 0.8450(3) 0.1750(3) 0.4541(2) 0.0307(9) Uani 1 1 d D . . . .
N2 N 0.8489(3) 0.1815(3) 1.0261(2) 0.0272(8) Uani 1 1 d . . . . .
O1 O 0.6832(3) 0.1919(4) 0.3135(2) 0.0447(10) Uani 1 1 d . . . . .
O2 O 0.6932(3) 0.1969(4) 0.1776(2) 0.0451(10) Uani 1 1 d . . . . .
O3 O 0.0038(3) 0.1620(4) 0.3060(2) 0.0498(11) Uani 1 1 d . . . . .
O4 O 0.0136(3) 0.1672(3) 0.1706(2) 0.0381(8) Uani 1 1 d . . . . .
O5 O 0.8352(4) 0.3353(3) 0.3060(2) 0.0496(11) Uani 1 1 d . . . . .
O6 O 0.8466(3) 0.3408(3) 0.1694(2) 0.0401(9) Uani 1 1 d . . . . .
O7 O 0.8527(4) 1.0179(3) 0.3091(2) 0.0447(10) Uani 1 1 d . . . . .
O8 O 0.8633(4) 1.0210(3) 0.1731(2) 0.0413(9) Uani 1 1 d . . . . .
C10 C 0.0534(4) 0.1668(4) 0.2384(3) 0.0291(10) Uani 1 1 d . . . . .
C7 C 0.1708(4) 0.1713(4) 0.2418(3) 0.0302(10) Uani 1 1 d . . . . .
C6 C 0.2441(4) 0.1912(6) 0.1800(4) 0.0526(16) Uani 1 1 d . . . . .
C4 C 0.3487(4) 0.1917(5) 0.2153(4) 0.0399(12) Uani 1 1 d . . . . .
C5 C 0.3456(4) 0.1775(5) 0.2959(4) 0.0449(14) Uani 1 1 d . . . . .
C3 C 0.4555(5) 0.2044(6) 0.1823(4) 0.0539(17) Uani 1 1 d . . . . .
C2 C 0.5249(4) 0.1966(5) 0.2461(3) 0.0341(11) Uani 1 1 d . . . . .
C9 C 0.2262(6) 0.2084(11) 0.0973(6) 0.106(4) Uani 1 1 d . U . . .
H9A H 0.1522 0.2047 0.0882 0.158 Uiso 1 1 d R U . . .
H9B H 0.2422 0.2778 0.0803 0.158 Uiso 1 1 d R U . . .
H9C H 0.2717 0.1540 0.0662 0.158 Uiso 1 1 d R U . . .
C8 C 0.4799(6) 0.2263(11) 0.0990(6) 0.105(4) Uani 1 1 d . . . . .
H8A H 0.4155 0.2272 0.0676 0.157 Uiso 1 1 d R U . . .
H8B H 0.5034 0.2968 0.0945 0.157 Uiso 1 1 d R U . . .
H8C H 0.5374 0.1714 0.0774 0.157 Uiso 1 1 d R U . . .
C1 C 0.6430(4) 0.1954(4) 0.2452(3) 0.0281(10) Uani 1 1 d . . . . .
C11 C 0.8422(4) 0.3833(4) 0.2379(3) 0.0307(10) Uani 1 1 d . . . . .
C12 C 0.8447(5) 0.5004(4) 0.2397(3) 0.0359(12) Uani 1 1 d . . . . .
C14 C 0.8590(5) 0.6786(4) 0.2085(6) 0.063(2) Uani 1 1 d . . . . .
C15 C 0.8403(7) 0.6784(5) 0.2915(6) 0.065(2) Uani 1 1 d . . . . .
C17 C 0.8565(4) 0.8568(4) 0.2420(3) 0.0339(11) Uani 1 1 d . . . . .
C20 C 0.8580(4) 0.9740(4) 0.2413(3) 0.0291(10) Uani 1 1 d . . . . .
C23 C 0.8509(8) 0.1714(10) 0.6266(5) 0.092(3) Uani 1 1 d D U . . .
C28 C 0.8421(6) 0.1775(8) 0.8550(4) 0.072(2) Uani 1 1 d D . . . .
C26 C 0.8227(7) 0.2702(6) 0.9831(4) 0.0604(19) Uani 1 1 d . . . . .
H26A H 0.8052 0.3360 1.0114 0.072 Uiso 1 1 calc R U . . .
C29 C 0.8691(6) 0.0863(7) 0.9001(4) 0.0614(19) Uani 1 1 d . . . . .
H29A H 0.8870 0.0194 0.8734 0.074 Uiso 1 1 calc R U . . .
C27 C 0.8193(9) 0.2724(8) 0.8986(4) 0.089(3) Uani 1 1 d . . . . .
H27A H 0.8014 0.3389 0.8702 0.107 Uiso 1 1 calc R U . . .
C30 C 0.8709(5) 0.0899(5) 0.9851(3) 0.0460(14) Uani 1 1 d . . . . .
H30A H 0.8885 0.0245 1.0151 0.055 Uiso 1 1 calc R U . . .
C21 C 0.8968(9) 0.0913(10) 0.4938(6) 0.068(3) Uani 0.638(10) 1 d D U P B 1
H21A H 0.9328 0.0331 0.4623 0.082 Uiso 0.638(10) 1 calc R U P B 1
C22 C 0.9018(12) 0.0831(13) 0.5777(8) 0.089(4) Uani 0.638(10) 1 d D U P B 1
H22A H 0.9383 0.0199 0.6029 0.106 Uiso 0.638(10) 1 calc R U P B 1
C24 C 0.7905(16) 0.2543(17) 0.5840(9) 0.127(7) Uani 0.638(10) 1 d D U P B 1
H24A H 0.7477 0.3110 0.6133 0.152 Uiso 0.638(10) 1 calc R U P B 1
C25 C 0.7921(12) 0.2551(13) 0.4981(7) 0.086(5) Uani 0.638(10) 1 d D U P B 1
H25A H 0.7539 0.3152 0.4703 0.103 Uiso 0.638(10) 1 calc R U P B 1
C31 C 0.8614(10) 0.1356(9) 0.7140(6) 0.058(3) Uani 0.638(10) 1 d D U P B 1
H31A H 0.8892 0.0637 0.7291 0.070 Uiso 0.638(10) 1 calc R U P B 1
C32 C 0.8315(12) 0.2059(12) 0.7661(7) 0.074(4) Uani 0.638(10) 1 d D U P B 1
H32A H 0.8023 0.2767 0.7495 0.089 Uiso 0.638(10) 1 calc R U P B 1
C21' C 0.7996(15) 0.1091(15) 0.5003(11) 0.063(5) Uani 0.362(10) 1 d D U P B 2
H21B H 0.7649 0.0572 0.4757 0.075 Uiso 0.362(10) 1 calc R U P B 2
C22' C 0.800(2) 0.112(2) 0.5836(14) 0.115(11) Uani 0.362(10) 1 d D U P B 2
H22B H 0.7590 0.0658 0.6135 0.138 Uiso 0.362(10) 1 calc R U P B 2
C24' C 0.889(2) 0.252(2) 0.5770(13) 0.102(9) Uani 0.362(10) 1 d D U P B 2
H24B H 0.9137 0.3100 0.6026 0.122 Uiso 0.362(10) 1 calc R U P B 2
C25' C 0.8929(18) 0.2493(17) 0.4899(12) 0.068(6) Uani 0.362(10) 1 d D U P B 2
H25B H 0.9280 0.2984 0.4577 0.081 Uiso 0.362(10) 1 calc R U P B 2
C31' C 0.8417(14) 0.2213(11) 0.7111(7) 0.038(4) Uani 0.362(10) 1 d D U P B 2
H31B H 0.8295 0.2963 0.7208 0.046 Uiso 0.362(10) 1 calc R U P B 2
C32' C 0.8532(12) 0.1456(11) 0.7693(7) 0.028(3) Uani 0.362(10) 1 d D U P B 2
H32B H 0.8684 0.0719 0.7554 0.033 Uiso 0.362(10) 1 calc R U P B 2

loop_
_atom_site_aniso_label
_atom_site_aniso_U_11
_atom_site_aniso_U_22
_atom_site_aniso_U_33
_atom_site_aniso_U_23
_atom_site_aniso_U_13
_atom_site_aniso_U_12
Zn1 0.0207(3) 0.0175(3) 0.0114(3) 0.00000(19) -0.00200(19) -0.0051(2)
Zn2 0.0212(3) 0.0181(3) 0.0115(3) -0.00006(19) -0.00147(19) -0.0057(2)
S1 0.0304(7) 0.1132(15) 0.0385(8) 0.0098(8) -0.0046(6) -0.0227(8)
S2 0.0304(7) 0.1188(16) 0.0384(8) 0.0047(9) -0.0037(6) -0.0239(8)
S3 0.096(2) 0.0179(12) 0.018(2) 0.0040(14) -0.0049(17) -0.0173(11)
S4 0.086(2) 0.0189(11) 0.018(2) -0.0014(14) 0.0004(16) -0.0145(10)
C13 0.047(5) 0.030(5) 0.021(5) -0.004(4) -0.008(4) -0.009(4)
C18 0.112(11) 0.042(6) 0.021(6) -0.007(5) 0.020(6) -0.033(6)
C16 0.047(5) 0.023(4) 0.024(5) 0.007(4) -0.001(4) -0.009(3)
C19 0.077(7) 0.031(5) 0.027(6) -0.001(5) 0.009(5) -0.010(4)
S3' 0.102(4) 0.027(2) 0.046(6) 0.002(2) -0.006(3) -0.022(2)
S4' 0.098(4) 0.027(2) 0.041(5) -0.005(3) -0.002(3) -0.019(2)
C13' 0.069(11) 0.025(8) 0.030(11) 0.001(8) -0.023(10) -0.002(7)
C18' 0.124(15) 0.035(9) 0.047(12) 0.018(10) -0.008(12) -0.019(9)
C16' 0.052(7) 0.031(7) 0.033(8) 0.006(7) 0.003(7) -0.012(5)
C19' 0.113(14) 0.022(8) 0.043(11) 0.000(9) 0.001(12) -0.015(8)
N1 0.035(2) 0.044(2) 0.0152(18) 0.0002(16) -0.0028(15) -0.0116(18)
N2 0.031(2) 0.037(2) 0.0137(17) -0.0018(15) 0.0001(14) -0.0056(17)
O1 0.0224(17) 0.082(3) 0.0310(19) 0.0093(19) -0.0069(14) -0.0108(18)
O2 0.0258(18) 0.082(3) 0.0300(19) -0.0073(19) -0.0025(14) -0.0153(18)
O3 0.0213(17) 0.098(4) 0.032(2) 0.001(2) 0.0016(15) -0.0162(19)
O4 0.0224(16) 0.063(2) 0.0300(18) -0.0056(17) -0.0022(14) -0.0098(16)
O5 0.101(4) 0.0185(17) 0.032(2) 0.0042(14) -0.011(2) -0.0172(19)
O6 0.068(3) 0.0192(16) 0.0329(19) -0.0042(14) 0.0047(17) -0.0086(16)
O7 0.083(3) 0.0240(18) 0.0294(19) -0.0019(14) -0.0014(18) -0.0146(18)
O8 0.069(3) 0.0192(17) 0.038(2) 0.0038(14) -0.0083(18) -0.0129(16)
C10 0.024(2) 0.030(2) 0.033(3) -0.0041(19) -0.0023(19) -0.0039(18)
C7 0.022(2) 0.040(3) 0.030(2) -0.004(2) -0.0007(18) -0.0055(19)
C6 0.022(3) 0.068(4) 0.067(4) 0.020(3) 0.008(3) -0.009(3)
C4 0.022(2) 0.053(3) 0.047(3) 0.005(3) -0.007(2) -0.010(2)
C5 0.025(3) 0.062(4) 0.048(3) -0.004(3) 0.001(2) -0.008(2)
C3 0.030(3) 0.073(4) 0.064(4) 0.013(3) -0.022(3) -0.022(3)
C2 0.023(2) 0.049(3) 0.031(3) 0.000(2) -0.0019(19) -0.008(2)
C9 0.031(4) 0.185(10) 0.112(7) -0.039(7) 0.001(4) -0.047(5)
C8 0.030(4) 0.207(13) 0.082(6) -0.036(7) 0.000(4) -0.031(5)
C1 0.022(2) 0.034(2) 0.029(2) 0.0012(19) -0.0001(18) -0.0088(18)
C11 0.038(3) 0.021(2) 0.035(3) -0.0021(19) -0.002(2) -0.0072(19)
C12 0.055(3) 0.017(2) 0.037(3) 0.0006(19) -0.003(2) -0.009(2)
C14 0.046(4) 0.016(3) 0.129(7) -0.006(3) -0.011(4) -0.006(2)
C15 0.075(5) 0.026(3) 0.097(6) -0.004(3) -0.011(4) -0.011(3)
C17 0.047(3) 0.021(2) 0.034(3) 0.0000(19) -0.005(2) -0.006(2)
C20 0.034(2) 0.020(2) 0.035(3) 0.0029(19) -0.005(2) -0.0057(18)
C23 0.073(5) 0.175(8) 0.036(4) 0.005(5) -0.008(3) -0.038(5)
C28 0.067(5) 0.133(8) 0.017(3) -0.002(4) -0.004(3) -0.016(5)
C26 0.096(5) 0.051(4) 0.028(3) 0.006(3) -0.011(3) 0.010(4)
C29 0.067(4) 0.090(5) 0.027(3) -0.030(3) 0.004(3) -0.010(4)
C27 0.152(9) 0.085(6) 0.022(3) 0.019(3) -0.015(4) 0.006(6)
C30 0.065(4) 0.048(3) 0.024(3) -0.011(2) -0.002(2) -0.002(3)
C21 0.097(8) 0.073(6) 0.032(5) 0.019(4) -0.022(5) 0.000(6)
C22 0.101(8) 0.111(8) 0.057(6) 0.028(6) -0.029(6) -0.024(7)
C24 0.141(14) 0.172(15) 0.065(9) -0.064(10) 0.028(9) -0.016(12)
C25 0.104(10) 0.114(10) 0.030(5) -0.022(6) 0.005(6) 0.018(8)
C31 0.067(6) 0.059(6) 0.045(6) 0.001(5) 0.002(5) -0.005(5)
C32 0.095(8) 0.067(7) 0.051(6) 0.000(6) -0.006(6) 0.022(6)
C21' 0.073(9) 0.068(9) 0.050(8) 0.005(7) -0.008(7) -0.019(7)
C22' 0.139(19) 0.150(19) 0.059(13) 0.025(13) 0.014(13) -0.045(16)
C24' 0.110(16) 0.126(17) 0.068(13) -0.045(12) -0.035(12) 0.004(13)
C25' 0.078(10) 0.069(9) 0.059(9) -0.009(7) -0.012(7) -0.014(8)
C31' 0.069(8) 0.031(7) 0.013(6) -0.006(5) -0.005(5) -0.003(6)
C32' 0.050(7) 0.021(6) 0.012(6) -0.010(5) 0.009(5) -0.005(5)

loop_
_atom_type_symbol
_atom_type_description
_atom_type_scat_dispersion_real
_atom_type_scat_dispersion_imag
_atom_type_scat_source
C C 0.0181 0.0091 'International Tables Vol C Tables 4.2.6.8 and 6.1.1.4'
H H 0.0000 0.0000 'International Tables Vol C Tables 4.2.6.8 and 6.1.1.4'
N N 0.0311 0.0180 'International Tables Vol C Tables 4.2.6.8 and 6.1.1.4'
O O 0.0492 0.0322 'International Tables Vol C Tables 4.2.6.8 and 6.1.1.4'
S S 0.3331 0.5567 'International Tables Vol C Tables 4.2.6.8 and 6.1.1.4'
Zn Zn -1.5491 0.6778 'International Tables Vol C Tables 4.2.6.8 and 6.1.1.4'

loop_
_geom_angle_atom_site_label_1
_geom_angle_atom_site_label_2
_geom_angle_atom_site_label_3
_geom_angle
_geom_angle_site_symmetry_1
_geom_angle_site_symmetry_3
N1 Zn1 O1 101.81(16) . .
N1 Zn1 O5 100.82(16) . .
O1 Zn1 O5 88.9(2) . .
N1 Zn1 O7 101.08(16) . 1_545
O1 Zn1 O7 88.04(19) . 1_545
O5 Zn1 O7 158.06(15) . 1_545
N1 Zn1 O3 98.03(16) . 1_655
O1 Zn1 O3 160.16(15) . 1_655
O5 Zn1 O3 87.3(2) . 1_655
O7 Zn1 O3 88.3(2) 1_545 1_655
N1 Zn1 Zn2 176.19(12) . .
O1 Zn1 Zn2 81.89(11) . .
O5 Zn1 Zn2 78.22(11) . .
O7 Zn1 Zn2 79.83(11) 1_545 .
O3 Zn1 Zn2 78.27(11) 1_655 .
N2 Zn2 O8 99.32(16) 1_554 1_545
N2 Zn2 O6 100.47(16) 1_554 .
O8 Zn2 O6 160.21(15) 1_545 .
N2 Zn2 O2 98.27(15) 1_554 .
O8 Zn2 O2 88.36(18) 1_545 .
O6 Zn2 O2 88.90(18) . .
N2 Zn2 O4 104.15(15) 1_554 1_655
O8 Zn2 O4 88.51(17) 1_545 1_655
O6 Zn2 O4 86.58(17) . 1_655
O2 Zn2 O4 157.57(14) . 1_655
N2 Zn2 Zn1 175.13(11) 1_554 .
O8 Zn2 Zn1 79.21(11) 1_545 .
O6 Zn2 Zn1 81.08(10) . .
O2 Zn2 Zn1 77.09(10) . .
O4 Zn2 Zn1 80.50(10) 1_655 .
C5 S1 C2 88.0(3) . .
C7 S2 C5 88.4(3) . .
C15 S3 C12 85.0(4) . .
C15 S4 C17 85.7(4) . .
C12 C13 C14 117.5(11) . .
C12 C13 C18 123.3(9) . .
C14 C13 C18 119.2(9) . .
C13 C18 H18A 109.5 . .
C13 C18 H18B 109.5 . .
H18A C18 H18B 109.5 . .
C13 C18 H18C 109.5 . .
H18A C18 H18C 109.5 . .
H18B C18 H18C 109.5 . .
C17 C16 C14 118.8(11) . .
C17 C16 C19 123.4(8) . .
C14 C16 C19 117.6(9) . .
C16 C19 H19A 109.5 . .
C16 C19 H19B 109.5 . .
H19A C19 H19B 109.5 . .
C16 C19 H19C 109.5 . .
H19A C19 H19C 109.5 . .
H19B C19 H19C 109.5 . .
C12 S3' C14 76.0(4) . .
C17 S4' C14 76.6(4) . .
C12 C13' C18' 128(2) . .
C12 C13' C15 123(2) . .
C18' C13' C15 108.0(19) . .
C13' C18' H18D 109.5 . .
C13' C18' H18E 109.5 . .
H18D C18' H18E 109.5 . .
C13' C18' H18F 109.5 . .
H18D C18' H18F 109.5 . .
H18E C18' H18F 109.5 . .
C17 C16' C19' 128(2) . .
C17 C16' C15 126(2) . .
C19' C16' C15 106.5(18) . .
C16' C19' H19D 109.5 . .
C16' C19' H19E 109.5 . .
H19D C19' H19E 109.5 . .
C16' C19' H19F 109.5 . .
H19D C19' H19F 109.5 . .
H19E C19' H19F 109.5 . .
C21 N1 C25 118.0(9) . .
C21' N1 C25' 118.6(14) . .
C21' N1 Zn1 123.0(9) . .
C21 N1 Zn1 120.4(6) . .
C25 N1 Zn1 121.5(6) . .
C25' N1 Zn1 118.3(10) . .
C26 N2 C30 117.3(5) . .
C26 N2 Zn2 122.0(4) . 1_556
C30 N2 Zn2 120.7(4) . 1_556
C1 O1 Zn1 124.6(3) . .
C1 O2 Zn2 130.4(3) . .
C10 O3 Zn1 129.0(3) . 1_455
C10 O4 Zn2 126.1(3) . 1_455
C11 O5 Zn1 129.5(3) . .
C11 O6 Zn2 125.4(3) . .
C20 O7 Zn1 127.6(3) . 1_565
C20 O8 Zn2 127.9(3) . 1_565
O4 C10 O3 125.5(5) . .
O4 C10 C7 118.9(4) . .
O3 C10 C7 115.6(4) . .
C6 C7 C10 129.8(5) . .
C6 C7 S2 115.1(4) . .
C10 C7 S2 115.1(4) . .
C7 C6 C9 127.6(6) . .
C7 C6 C4 108.9(6) . .
C9 C6 C4 123.5(5) . .
C5 C4 C3 112.4(5) . .
C5 C4 C6 112.8(5) . .
C3 C4 C6 134.8(6) . .
C4 C5 S1 115.9(4) . .
C4 C5 S2 114.9(4) . .
S1 C5 S2 129.2(4) . .
C2 C3 C8 127.1(6) . .
C2 C3 C4 108.8(6) . .
C8 C3 C4 124.0(5) . .
C3 C2 C1 130.6(5) . .
C3 C2 S1 114.9(4) . .
C1 C2 S1 114.4(4) . .
C6 C9 H9A 109.2 . .
C6 C9 H9B 109.9 . .
H9A C9 H9B 109.5 . .
C6 C9 H9C 109.4 . .
H9A C9 H9C 109.5 . .
H9B C9 H9C 109.5 . .
C3 C8 H8A 109.6 . .
C3 C8 H8B 108.6 . .
H8A C8 H8B 109.5 . .
C3 C8 H8C 110.2 . .
H8A C8 H8C 109.5 . .
H8B C8 H8C 109.5 . .
O1 C1 O2 125.8(4) . .
O1 C1 C2 115.9(4) . .
O2 C1 C2 118.3(4) . .
O6 C11 O5 125.6(4) . .
O6 C11 C12 117.5(4) . .
O5 C11 C12 116.8(4) . .
C13 C12 C11 133.9(7) . .
C13' C12 C11 131.8(12) . .
C13 C12 S3 112.7(6) . .
C11 C12 S3 113.3(4) . .
C13' C12 S3' 116.1(12) . .
C11 C12 S3' 111.9(4) . .
C15 C14 C16 106.8(8) . .
C15 C14 C13 107.1(8) . .
C16 C14 C13 146.1(12) . .
C15 C14 S4' 125.8(5) . .
C15 C14 S3' 126.7(5) . .
S4' C14 S3' 107.3(5) . .
C14 C15 C13' 97.5(12) . .
C14 C15 C16' 95.6(12) . .
C13' C15 C16' 166.5(18) . .
C14 C15 S4 117.2(5) . .
C14 C15 S3 117.6(5) . .
S4 C15 S3 125.2(6) . .
C16' C17 C20 132.4(12) . .
C16 C17 C20 134.9(7) . .
C16 C17 S4 111.4(6) . .
C20 C17 S4 113.7(4) . .
C16' C17 S4' 115.8(12) . .
C20 C17 S4' 111.8(4) . .
O7 C20 O8 125.3(4) . .
O7 C20 C17 116.9(4) . .
O8 C20 C17 117.8(4) . .
C22' C23 C24' 110.9(16) . .
C24 C23 C22 115.4(9) . .
C24 C23 C31 136.5(11) . .
C22 C23 C31 106.6(10) . .
C22' C23 C31' 139.1(14) . .
C24' C23 C31' 101.9(13) . .
C29 C28 C27 116.1(6) . .
C29 C28 C32' 106.2(9) . .
C27 C28 C32' 137.5(9) . .
C29 C28 C32 136.3(9) . .
C27 C28 C32 107.7(9) . .
N2 C26 C27 123.0(7) . .
N2 C26 H26A 118.5 . .
C27 C26 H26A 118.5 . .
C28 C29 C30 120.6(7) . .
C28 C29 H29A 119.7 . .
C30 C29 H29A 119.7 . .
C26 C27 C28 120.3(7) . .
C26 C27 H27A 119.8 . .
C28 C27 H27A 119.8 . .
N2 C30 C29 122.6(6) . .
N2 C30 H30A 118.7 . .
C29 C30 H30A 118.7 . .
N1 C21 C22 124.3(12) . .
N1 C21 H21A 117.9 . .
C22 C21 H21A 117.9 . .
C21 C22 C23 118.9(12) . .
C21 C22 H22A 120.5 . .
C23 C22 H22A 120.5 . .
C23 C24 C25 120.5(14) . .
C23 C24 H24A 119.7 . .
C25 C24 H24A 119.7 . .
N1 C25 C24 122.4(14) . .
N1 C25 H25A 118.8 . .
C24 C25 H25A 118.8 . .
C32 C31 C23 115.8(11) . .
C32 C31 H31A 122.1 . .
C23 C31 H31A 122.1 . .
C31 C32 C28 119.3(12) . .
C31 C32 H32A 120.4 . .
C28 C32 H32A 120.4 . .
N1 C21' C22' 122(2) . .
N1 C21' H21B 119.2 . .
C22' C21' H21B 119.2 . .
C23 C22' C21' 127(2) . .
C23 C22' H22B 116.5 . .
C21' C22' H22B 116.5 . .
C23 C24' C25' 122(2) . .
C23 C24' H24B 118.9 . .
C25' C24' H24B 118.9 . .
N1 C25' C24' 118(2) . .
N1 C25' H25B 120.8 . .
C24' C25' H25B 120.8 . .
C32' C31' C23 110.6(11) . .
C32' C31' H31B 124.7 . .
C23 C31' H31B 124.7 . .
C31' C32' C28 118.9(11) . .
C31' C32' H32B 120.6 . .
C28 C32' H32B 120.6 . .

loop_
_geom_bond_atom_site_label_1
_geom_bond_atom_site_label_2
_geom_bond_distance
_geom_bond_site_symmetry_2
Zn1 N1 2.011(4) .
Zn1 O1 2.021(3) .
Zn1 O5 2.022(3) .
Zn1 O7 2.026(4) 1_545
Zn1 O3 2.034(4) 1_655
Zn1 Zn2 2.9567(7) .
Zn2 N2 2.026(4) 1_554
Zn2 O8 2.032(3) 1_545
Zn2 O6 2.033(3) .
Zn2 O2 2.033(4) .
Zn2 O4 2.036(3) 1_655
S1 C5 1.726(6) .
S1 C2 1.739(5) .
S2 C7 1.738(5) .
S2 C5 1.744(6) .
S3 C15 1.776(8) .
S3 C12 1.792(6) .
S4 C15 1.763(7) .
S4 C17 1.776(6) .
C13 C12 1.325(12) .
C13 C14 1.392(12) .
C13 C18 1.58(2) .
C18 H18A 0.9800 .
C18 H18B 0.9800 .
C18 H18C 0.9800 .
C16 C17 1.334(11) .
C16 C14 1.364(12) .
C16 C19 1.57(2) .
C19 H19A 0.9800 .
C19 H19B 0.9800 .
C19 H19C 0.9800 .
S3' C12 1.833(9) .
S3' C14 1.941(10) .
S4' C17 1.808(9) .
S4' C14 1.935(10) .
C13' C12 1.35(2) .
C13' C18' 1.38(4) .
C13' C15 1.39(2) .
C18' H18D 0.9800 .
C18' H18E 0.9800 .
C18' H18F 0.9800 .
C16' C17 1.29(2) .
C16' C19' 1.35(4) .
C16' C15 1.41(2) .
C19' H19D 0.9800 .
C19' H19E 0.9800 .
C19' H19F 0.9800 .
N1 C21' 1.288(18) .
N1 C21 1.324(11) .
N1 C25 1.325(13) .
N1 C25' 1.350(19) .
N2 C26 1.311(7) .
N2 C30 1.335(7) .
N2 Zn2 2.026(4) 1_556
O1 C1 1.245(6) .
O2 C1 1.246(6) .
O3 C10 1.245(6) .
O3 Zn1 2.034(4) 1_455
O4 C10 1.238(6) .
O4 Zn2 2.036(3) 1_455
O5 C11 1.258(6) .
O6 C11 1.248(6) .
O7 C20 1.245(6) .
O7 Zn1 2.026(4) 1_565
O8 C20 1.253(6) .
O8 Zn2 2.032(3) 1_565
C10 C7 1.493(6) .
C7 C6 1.378(7) .
C6 C9 1.387(12) .
C6 C4 1.466(8) .
C4 C5 1.323(8) .
C4 C3 1.455(8) .
C3 C2 1.386(8) .
C3 C8 1.408(12) .
C2 C1 1.486(6) .
C9 H9A 0.9600 .
C9 H9B 0.9600 .
C9 H9C 0.9600 .
C8 H8A 0.9801 .
C8 H8B 0.9800 .
C8 H8C 0.9801 .
C11 C12 1.484(6) .
C14 C15 1.364(12) .
C17 C20 1.481(6) .
C23 C22' 1.30(3) .
C23 C24 1.39(2) .
C23 C24' 1.41(3) .
C23 C22 1.435(18) .
C23 C31 1.494(12) .
C23 C31' 1.525(13) .
C28 C29 1.357(12) .
C28 C27 1.392(13) .
C28 C32' 1.460(11) .
C28 C32 1.493(12) .
C26 C27 1.383(9) .
C26 H26A 0.9500 .
C29 C30 1.391(8) .
C29 H29A 0.9500 .
C27 H27A 0.9500 .
C30 H30A 0.9500 .
C21 C22 1.376(15) .
C21 H21A 0.9500 .
C22 H22A 0.9500 .
C24 C25 1.403(17) .
C24 H24A 0.9500 .
C25 H25A 0.9500 .
C31 C32 1.247(14) .
C31 H31A 0.9500 .
C32 H32A 0.9500 .
C21' C22' 1.36(2) .
C21' H21B 0.9500 .
C22' H22B 0.9500 .
C24' C25' 1.42(2) .
C24' H24B 0.9500 .
C25' H25B 0.9500 .
C31' C32' 1.325(15) .
C31' H31B 0.9500 .
C32' H32B 0.9500 .

loop_
_platon_squeeze_void_nr
_platon_squeeze_void_average_x
_platon_squeeze_void_average_y
_platon_squeeze_void_average_z
_platon_squeeze_void_volume
_platon_squeeze_void_count_electrons
_platon_squeeze_void_content
1 0.499 0.486 0.339 1064 231 ' '
